data_1535054
loop_
_publ_author_name
'Martin-Ramos, J.D.'
'Rodriguez-Gallego, M.'

_publ_section_title
;
 Chromium mica from Sierra Nevada, Spain
;
_journal_name_full 'Mineralogical Magazine (1969-)'
_journal_page_first 269
_journal_page_last 272
_journal_volume 46
_journal_year 1982
_chemical_formula_sum 'Al2.12 Ca0.13 Cr0.2 K0.75 Mg0.6 O12 Si3.08'
_chemical_name_systematic
;
(K0.75 Ca0.13) (Mg0.6 Al1.3 Cr0.2 Fe0.1) (Al0.9 Si3.1 O10) (O H)2
;
_space_group_IT_number 15
_symmetry_space_group_name_Hall '-C 2yc'
_symmetry_space_group_name_H-M 'C 1 2/c 1'
_cell_angle_alpha 90
_cell_angle_beta 95.7
_cell_angle_gamma 90
_cell_formula_units_Z 4
_cell_length_a 5.2116
_cell_length_b 9.045
_cell_length_c 19.97
_cell_volume 936.710
_citation_journal_id_ASTM MNLMBB
_cod_data_source_file Martin-Ramos_MNLMBB_1982_574.cif
_cod_data_source_block Al2.12Ca0.13Cr0.2K0.75Mg0.6O12Si3.08
_cod_original_cell_volume 936.7097
_cod_database_code 1535054

loop_
_symmetry_equiv_pos_as_xyz
x,y,z
-x,y,-z+1/2
-x,-y,-z
x,-y,z-1/2
x+1/2,y+1/2,z
-x+1/2,y+1/2,-z+1/2
-x+1/2,-y+1/2,-z
x+1/2,-y+1/2,z-1/2

loop_
_atom_site_label
_atom_site_type_symbol
_atom_site_fract_x
_atom_site_fract_y
_atom_site_fract_z
_atom_site_occupancy
_atom_site_U_iso_or_equiv
Ca1 Ca+2 0 0.0967 0.25 0.13 0.0
K1 K+1 0 0.0967 0.25 0.75 0.0
O3 O-2 0.439 0.0934 0.1692 1 0.0
Al3 Al+3 0.4517 0.2589 0.1355 0.23 0.0
O6 O-2 0.9547 0.0654 0.0515 1 0.0
Mg1 Mg+2 0.2489 0.826 0.0001 0.3 0.0
Cr1 Cr+3 0.2489 0.826 0.0001 0.1 0.0
O2 O-2 0.3935 0.2529 0.0546 1 0.0
Al2 Al+3 0.9635 0.4296 0.1353 0.23 0.0
Si2 Si+4 0.4517 0.2589 0.1355 0.77 0.0
O1 O-2 0.9558 0.4386 0.0546 1 0.0
O4 O-2 0.7385 0.3234 0.1603 1 0.0
Al1 Al+3 0.2489 0.826 0.0001 0.6 0.0
O5 O-2 0.2384 0.3611 0.1694 1 0.0
Si1 Si+4 0.9635 0.4296 0.1353 0.77 0.0
